data_7235291
loop_
_publ_author_name
'Liu, Zhuyun'
'Law, Wai-Kit'
'Wang, Decai'
'Nie, Xin'
'Sheng, Dekuan'
'Song, Genrui'
'Guo, Kai'
'Wei, Ping'
'Ouyang, Pingkai'
'Wong, Chi-Wai'
'Zhou, Guo-Chun'

_publ_section_title
;
 Synthesis and discovery of andrographolide derivatives as non-steroidal
 farnesoid X receptor (FXR) antagonists
;
_journal_issue 26
_journal_name_full 'RSC Adv.'
_journal_page_first 13533
_journal_paper_doi 10.1039/C3RA46715E
_journal_volume 4
_journal_year 2014
_chemical_absolute_configuration unk
_chemical_formula_sum 'C29 H37 N O7'
_chemical_formula_weight 511.60
_space_group_IT_number 4
_space_group_name_Hall 'P 2yb'
_space_group_name_H-M_alt 'P 1 21 1'
_symmetry_cell_setting monoclinic
_symmetry_space_group_name_H-M 'P 1 21 1'
_atom_sites_solution_hydrogens geom
_atom_sites_solution_primary direct
_atom_sites_solution_secondary difmap
_audit_creation_method SHELXL-97
_cell_angle_alpha 90.00
_cell_angle_beta 103.74(3)
_cell_angle_gamma 90.00
_cell_formula_units_Z 2
_cell_length_a 10.115(2)
_cell_length_b 8.7910(18)
_cell_length_c 15.671(3)
_cell_measurement_reflns_used 25
_cell_measurement_temperature 293(2)
_cell_measurement_theta_max 12
_cell_measurement_theta_min 9
_cell_volume 1353.6(5)
_computing_structure_refinement 'SHELXL-97 (Sheldrick, 1997)'
_computing_structure_solution 'SHELXS-97 (Sheldrick, 1990)'
_diffrn_ambient_temperature 293(2)
_diffrn_measured_fraction_theta_full 1.000
_diffrn_measured_fraction_theta_max 1.000
_diffrn_measurement_device_type 'Nonius CAD4'
_diffrn_measurement_method \w/2\q
_diffrn_radiation_monochromator graphite
_diffrn_radiation_source 'fine-focus sealed tube'
_diffrn_radiation_type MoK\a
_diffrn_radiation_wavelength 0.71073
_diffrn_reflns_av_R_equivalents 0.0933
_diffrn_reflns_av_sigmaI/netI 0.0911
_diffrn_reflns_limit_h_max 12
_diffrn_reflns_limit_h_min 0
_diffrn_reflns_limit_k_max 10
_diffrn_reflns_limit_k_min 0
_diffrn_reflns_limit_l_max 18
_diffrn_reflns_limit_l_min -18
_diffrn_reflns_number 2814
_diffrn_reflns_theta_full 25.35
_diffrn_reflns_theta_max 25.35
_diffrn_reflns_theta_min 1.34
_diffrn_standards_decay_% 1
_diffrn_standards_interval_count 200
_diffrn_standards_interval_time 2h
_diffrn_standards_number 3
_exptl_absorpt_coefficient_mu 0.089
_exptl_absorpt_correction_T_max 0.9911
_exptl_absorpt_correction_T_min 0.9737
_exptl_absorpt_correction_type psi-scan
_exptl_absorpt_process_details '(North, Phillips & Mathews,1968)'
_exptl_crystal_density_diffrn 1.255
_exptl_crystal_density_method 'not measured'
_exptl_crystal_F_000 548
_exptl_crystal_size_max 0.30
_exptl_crystal_size_mid 0.20
_exptl_crystal_size_min 0.10
_refine_diff_density_max 0.183
_refine_diff_density_min -0.154
_refine_diff_density_rms 0.041
_refine_ls_abs_structure_details 'Flack H D (1983), Acta Cryst. A39, 876-881'
_refine_ls_abs_structure_Flack 1(3)
_refine_ls_extinction_method none
_refine_ls_goodness_of_fit_ref 1.017
_refine_ls_hydrogen_treatment constr
_refine_ls_matrix_type full
_refine_ls_number_parameters 328
_refine_ls_number_reflns 2656
_refine_ls_number_restraints 1
_refine_ls_restrained_S_all 1.016
_refine_ls_R_factor_all 0.1330
_refine_ls_R_factor_gt 0.0686
_refine_ls_shift/su_max 0.000
_refine_ls_shift/su_mean 0.000
_refine_ls_structure_factor_coef Fsqd
_refine_ls_weighting_details 'calc w=1/[\s^2^(Fo^2^)+(0.0850P)^2^+0.0000P] where P=(Fo^2^+2Fc^2^)/3'
_refine_ls_weighting_scheme calc
_refine_ls_wR_factor_gt 0.1442
_refine_ls_wR_factor_ref 0.1788
_reflns_number_gt 1526
_reflns_number_total 2656
_reflns_threshold_expression >2sigma(I)
_cod_data_source_file c3ra46715e2.cif
_cod_data_source_block x
_cod_depositor_comments
;
The following automatic conversions were performed:

data item '_symmetry_cell_setting' value 'Monoclinic' was changed to
'monoclinic' in accordance with the
/home/saulius/struct/COD-crude-data/automatic-downloads/DataCite-retrospective/RSC/depositions/lib/dictionaries/cif_core.dic
dictionary named 'cif_core.dic' version 2.4.2 last updated on
2011-04-26.

Automatic conversion script
Id: cif_fix_values 6909 2019-04-08 15:41:33Z antanas 
;
_cod_original_sg_symbol_H-M P21
_cod_database_code 7235291

loop_
_symmetry_equiv_pos_as_xyz
'x, y, z'
'-x, y+1/2, -z'

loop_
_atom_site_label
_atom_site_type_symbol
_atom_site_fract_x
_atom_site_fract_y
_atom_site_fract_z
_atom_site_U_iso_or_equiv
_atom_site_adp_type
_atom_site_occupancy
_atom_site_symmetry_multiplicity
_atom_site_calc_flag
_atom_site_refinement_flags
N N 0.3463(7) 0.4038(8) 0.6748(5) 0.0838(19) Uani 1 1 d .
O1 O 0.0295(5) 0.6278(6) 0.0959(3) 0.0869(15) Uani 1 1 d .
C1 C 0.1794(7) 0.4182(8) 0.1458(4) 0.0684(18) Uani 1 1 d .
O2 O 0.1774(4) 0.6511(5) 0.2318(3) 0.0649(12) Uani 1 1 d .
C2 C 0.1354(8) 0.5435(10) 0.0746(5) 0.084(2) Uani 1 1 d .
H2A H 0.2118 0.6096 0.0735 0.101 Uiso 1 1 calc R
H2B H 0.1044 0.4974 0.0171 0.101 Uiso 1 1 calc R
O3 O 1.0170(5) 0.1245(7) 0.4936(4) 0.0866(15) Uani 1 1 d .
C3 C 0.0722(7) 0.7187(9) 0.1684(5) 0.075(2) Uani 1 1 d .
O4 O 1.0519(5) 0.0981(7) 0.3601(3) 0.0925(17) Uani 1 1 d .
C4 C 0.1627(7) 0.4901(8) 0.2342(5) 0.0698(18) Uani 1 1 d .
H4A H 0.0717 0.4659 0.2421 0.084 Uiso 1 1 calc R
O5 O 0.6892(4) 0.2259(6) 0.4613(3) 0.0720(13) Uani 1 1 d .
C5 C 0.2649(5) 0.4307(9) 0.3094(4) 0.0598(16) Uani 1 1 d .
H5A H 0.2499 0.3224 0.3142 0.072 Uiso 1 1 calc R
H5B H 0.2512 0.4784 0.3624 0.072 Uiso 1 1 calc R
O6 O 0.2251(6) 0.3837(9) 0.6462(4) 0.124(2) Uani 1 1 d .
C6 C 0.4127(5) 0.4558(8) 0.3050(4) 0.0580(16) Uani 1 1 d .
H6A H 0.4690 0.3830 0.3438 0.070 Uiso 1 1 calc R
H6B H 0.4401 0.5565 0.3277 0.070 Uiso 1 1 calc R
C7 C 0.4445(5) 0.4410(8) 0.2101(4) 0.0578(16) Uani 1 1 d .
O7 O 0.3921(7) 0.4659(7) 0.7444(4) 0.109(2) Uani 1 1 d .
C8 C 0.3173(6) 0.3587(9) 0.1518(4) 0.0725(19) Uani 1 1 d .
H8A H 0.3166 0.2601 0.1809 0.087 Uiso 1 1 calc R
C9 C 0.5739(6) 0.3483(8) 0.2152(4) 0.0656(18) Uani 1 1 d .
H9A H 0.5585 0.2486 0.2392 0.079 Uiso 1 1 calc R
C10 C 0.5945(9) 0.3195(14) 0.1216(6) 0.122(4) Uani 1 1 d .
C11 C 0.4793(8) 0.2290(12) 0.0704(6) 0.103 Uani 1 1 d .
H11A H 0.4738 0.1331 0.1000 0.123 Uiso 1 1 calc R
H11B H 0.4944 0.2069 0.0128 0.123 Uiso 1 1 calc R
C12 C 0.3460(7) 0.3152(13) 0.0602(5) 0.113(4) Uani 1 1 d .
H12A H 0.2718 0.2530 0.0276 0.135 Uiso 1 1 calc R
H12B H 0.3493 0.4073 0.0266 0.135 Uiso 1 1 calc R
C13 C -0.0519(8) 0.7508(13) 0.2063(5) 0.117(3) Uani 1 1 d .
H13A H -0.0880 0.6564 0.2217 0.175 Uiso 1 1 calc R
H13B H -0.1204 0.8025 0.1631 0.175 Uiso 1 1 calc R
H13C H -0.0249 0.8133 0.2577 0.175 Uiso 1 1 calc R
C14 C 0.1354(10) 0.8708(10) 0.1449(6) 0.109(3) Uani 1 1 d .
H14A H 0.2140 0.8488 0.1227 0.164 Uiso 1 1 calc R
H14B H 0.1617 0.9328 0.1966 0.164 Uiso 1 1 calc R
H14C H 0.0694 0.9242 0.1010 0.164 Uiso 1 1 calc R
C15 C 0.0706(8) 0.2851(9) 0.1257(6) 0.096(3) Uani 1 1 d .
H15A H 0.0958 0.2068 0.1692 0.144 Uiso 1 1 calc R
H15B H 0.0676 0.2435 0.0686 0.144 Uiso 1 1 calc R
H15C H -0.0174 0.3244 0.1270 0.144 Uiso 1 1 calc R
C16 C 0.4636(6) 0.6013(8) 0.1766(4) 0.0684(18) Uani 1 1 d .
H16A H 0.4815 0.5948 0.1192 0.103 Uiso 1 1 calc R
H16B H 0.5389 0.6499 0.2161 0.103 Uiso 1 1 calc R
H16C H 0.3824 0.6597 0.1735 0.103 Uiso 1 1 calc R
C17 C 0.6996(8) 0.3823(17) 0.0943(5) 0.135(5) Uani 1 1 d .
H17A H 0.7053 0.3707 0.0362 0.162 Uiso 1 1 calc R
H17B H 0.7661 0.4370 0.1335 0.162 Uiso 1 1 calc R
C18 C 0.6967(6) 0.4162(10) 0.2779(5) 0.080(2) Uani 1 1 d .
H18A H 0.6685 0.4527 0.3292 0.096 Uiso 1 1 calc R
H18B H 0.7261 0.5039 0.2496 0.096 Uiso 1 1 calc R
C19 C 0.8186(6) 0.3116(8) 0.3087(4) 0.0676(19) Uani 1 1 d .
H19A H 0.8632 0.2819 0.2660 0.081 Uiso 1 1 calc R
C20 C 0.8680(5) 0.2589(8) 0.3867(4) 0.0535(16) Uani 1 1 d .
C21 C 0.8234(5) 0.2901(8) 0.4692(3) 0.0540(15) Uani 1 1 d .
H21A H 0.8200 0.4002 0.4781 0.065 Uiso 1 1 calc R
C22 C 0.9318(6) 0.2223(11) 0.5406(4) 0.081(2) Uani 1 1 d .
H22A H 0.8922 0.1607 0.5794 0.098 Uiso 1 1 calc R
H22B H 0.9871 0.3014 0.5748 0.098 Uiso 1 1 calc R
C23 C 0.9852(6) 0.1538(11) 0.4086(5) 0.082(2) Uani 1 1 d .
C24 C 0.6133(6) 0.2673(8) 0.5181(4) 0.0561(15) Uani 1 1 d .
C25 C 0.4762(6) 0.2288(8) 0.4945(4) 0.0619(17) Uani 1 1 d .
H25A H 0.4429 0.1730 0.4435 0.074 Uiso 1 1 calc R
C26 C 0.3876(7) 0.2729(8) 0.5463(4) 0.0675(18) Uani 1 1 d .
H26A H 0.2964 0.2449 0.5310 0.081 Uiso 1 1 calc R
C27 C 0.4384(6) 0.3589(8) 0.6206(4) 0.0570(15) Uani 1 1 d .
C28 C 0.5713(6) 0.3943(8) 0.6437(4) 0.0660(18) Uani 1 1 d .
H28A H 0.6041 0.4465 0.6961 0.079 Uiso 1 1 calc R
C29 C 0.6623(6) 0.3563(8) 0.5926(4) 0.0655(17) Uani 1 1 d .
H29A H 0.7523 0.3891 0.6076 0.079 Uiso 1 1 calc R

loop_
_atom_site_aniso_label
_atom_site_aniso_U_11
_atom_site_aniso_U_22
_atom_site_aniso_U_33
_atom_site_aniso_U_23
_atom_site_aniso_U_13
_atom_site_aniso_U_12
N 0.083(4) 0.103(5) 0.080(4) -0.001(4) 0.047(4) -0.010(4)
O1 0.123(4) 0.075(3) 0.072(3) -0.017(3) 0.041(3) 0.010(3)
C1 0.077(4) 0.060(4) 0.076(5) -0.001(4) 0.035(3) 0.018(4)
O2 0.061(2) 0.077(3) 0.053(3) -0.006(2) 0.007(2) 0.004(2)
C2 0.102(5) 0.095(6) 0.060(4) -0.018(4) 0.030(4) 0.017(5)
O3 0.080(3) 0.106(4) 0.075(3) 0.012(3) 0.021(2) 0.013(3)
C3 0.071(4) 0.077(5) 0.074(5) -0.021(4) 0.013(4) 0.013(4)
O4 0.080(3) 0.107(4) 0.105(4) -0.009(3) 0.050(3) 0.020(3)
C4 0.075(4) 0.074(5) 0.070(5) 0.002(4) 0.037(4) 0.009(4)
O5 0.076(3) 0.090(3) 0.061(3) -0.015(3) 0.039(2) -0.006(3)
C5 0.051(3) 0.080(5) 0.056(4) -0.005(3) 0.029(3) -0.001(3)
O6 0.103(4) 0.149(6) 0.143(5) -0.029(5) 0.075(4) 0.000(5)
C6 0.056(3) 0.074(4) 0.053(4) 0.000(3) 0.030(3) 0.012(3)
C7 0.041(3) 0.090(5) 0.049(3) 0.002(4) 0.024(2) 0.003(3)
O7 0.149(5) 0.104(5) 0.096(4) -0.015(4) 0.075(4) 0.019(4)
C8 0.079(4) 0.078(5) 0.072(4) 0.002(4) 0.040(4) 0.001(4)
C9 0.077(4) 0.060(4) 0.073(4) -0.002(4) 0.045(4) -0.001(3)
C10 0.118(6) 0.162(10) 0.118(7) -0.015(7) 0.089(6) 0.031(7)
C11 0.103 0.103 0.103 0.000 0.024 0.000
C12 0.084(5) 0.173(10) 0.080(5) -0.071(6) 0.018(4) 0.029(6)
C13 0.107(6) 0.147(9) 0.094(6) -0.040(7) 0.022(5) 0.006(6)
C14 0.150(8) 0.058(5) 0.107(7) 0.014(5) 0.006(6) 0.025(5)
C15 0.089(5) 0.076(5) 0.121(7) -0.023(5) 0.023(5) 0.000(4)
C16 0.074(4) 0.077(5) 0.060(4) -0.006(4) 0.027(3) -0.006(4)
C17 0.094(5) 0.256(15) 0.069(5) 0.008(8) 0.047(4) 0.033(8)
C18 0.063(4) 0.108(6) 0.078(5) 0.016(5) 0.035(3) 0.003(4)
C19 0.060(4) 0.087(5) 0.067(5) -0.004(4) 0.036(3) 0.008(4)
C20 0.032(2) 0.078(4) 0.051(4) 0.015(3) 0.011(2) 0.001(3)
C21 0.040(3) 0.072(4) 0.052(3) -0.010(3) 0.012(2) -0.004(3)
C22 0.047(3) 0.136(7) 0.063(4) -0.018(5) 0.016(3) -0.013(4)
C23 0.052(4) 0.113(6) 0.086(5) -0.006(5) 0.025(4) -0.004(4)
C24 0.051(3) 0.075(4) 0.049(4) 0.001(3) 0.027(3) -0.002(3)
C25 0.081(4) 0.056(4) 0.058(4) 0.003(3) 0.036(3) -0.007(3)
C26 0.074(4) 0.070(5) 0.068(4) 0.006(4) 0.037(3) -0.010(4)
C27 0.062(3) 0.059(4) 0.061(4) 0.004(3) 0.037(3) 0.003(3)
C28 0.078(4) 0.082(5) 0.035(3) 0.003(3) 0.008(3) 0.006(4)
C29 0.070(4) 0.071(4) 0.066(4) -0.012(4) 0.038(3) -0.026(3)

loop_
_atom_type_symbol
_atom_type_description
_atom_type_scat_dispersion_real
_atom_type_scat_dispersion_imag
_atom_type_scat_source
C C 0.0033 0.0016 'International Tables Vol C Tables 4.2.6.8 and 6.1.1.4'
H H 0.0000 0.0000 'International Tables Vol C Tables 4.2.6.8 and 6.1.1.4'
N N 0.0061 0.0033 'International Tables Vol C Tables 4.2.6.8 and 6.1.1.4'
O O 0.0106 0.0060 'International Tables Vol C Tables 4.2.6.8 and 6.1.1.4'

loop_
_geom_angle_atom_site_label_1
_geom_angle_atom_site_label_2
_geom_angle_atom_site_label_3
_geom_angle
O7 N O6 122.4(7)
O7 N C27 119.2(6)
O6 N C27 118.3(7)
C3 O1 C2 113.3(6)
C8 C1 C2 113.8(6)
C8 C1 C4 112.7(6)
C2 C1 C4 106.0(5)
C8 C1 C15 110.6(6)
C2 C1 C15 108.3(6)
C4 C1 C15 104.9(6)
C3 O2 C4 111.9(5)
O1 C2 C1 107.9(5)
O1 C2 H2A 110.1
C1 C2 H2A 110.1
O1 C2 H2B 110.1
C1 C2 H2B 110.1
H2A C2 H2B 108.4
C23 O3 C22 110.3(6)
O1 C3 O2 112.0(6)
O1 C3 C13 107.5(6)
O2 C3 C13 110.8(6)
O1 C3 C14 111.7(7)
O2 C3 C14 104.2(6)
C13 C3 C14 110.6(7)
O2 C4 C5 108.4(6)
O2 C4 C1 110.0(5)
C5 C4 C1 111.3(5)
O2 C4 H4A 109.0
C5 C4 H4A 109.0
C1 C4 H4A 109.0
C24 O5 C21 120.3(5)
C4 C5 C6 115.0(5)
C4 C5 H5A 108.5
C6 C5 H5A 108.5
C4 C5 H5B 108.5
C6 C5 H5B 108.5
H5A C5 H5B 107.5
C5 C6 C7 116.5(5)
C5 C6 H6A 108.2
C7 C6 H6A 108.2
C5 C6 H6B 108.2
C7 C6 H6B 108.2
H6A C6 H6B 107.3
C9 C7 C16 109.4(5)
C9 C7 C8 111.0(6)
C16 C7 C8 112.2(5)
C9 C7 C6 110.7(5)
C16 C7 C6 108.3(5)
C8 C7 C6 105.1(4)
C1 C8 C7 120.5(6)
C1 C8 C12 113.9(6)
C7 C8 C12 109.8(5)
C1 C8 H8A 103.5
C7 C8 H8A 103.5
C12 C8 H8A 103.5
C18 C9 C7 112.6(6)
C18 C9 C10 113.9(6)
C7 C9 C10 110.1(6)
C18 C9 H9A 106.6
C7 C9 H9A 106.6
C10 C9 H9A 106.6
C17 C10 C11 128.6(8)
C17 C10 C9 121.7(9)
C11 C10 C9 109.6(7)
C10 C11 C12 110.7(8)
C10 C11 H11A 109.5
C12 C11 H11A 109.5
C10 C11 H11B 109.5
C12 C11 H11B 109.5
H11A C11 H11B 108.1
C11 C12 C8 112.0(6)
C11 C12 H12A 109.2
C8 C12 H12A 109.2
C11 C12 H12B 109.2
C8 C12 H12B 109.2
H12A C12 H12B 107.9
C3 C13 H13A 109.5
C3 C13 H13B 109.5
H13A C13 H13B 109.5
C3 C13 H13C 109.5
H13A C13 H13C 109.5
H13B C13 H13C 109.5
C3 C14 H14A 109.5
C3 C14 H14B 109.5
H14A C14 H14B 109.5
C3 C14 H14C 109.5
H14A C14 H14C 109.5
H14B C14 H14C 109.5
C1 C15 H15A 109.5
C1 C15 H15B 109.5
H15A C15 H15B 109.5
C1 C15 H15C 109.5
H15A C15 H15C 109.5
H15B C15 H15C 109.5
C7 C16 H16A 109.5
C7 C16 H16B 109.5
H16A C16 H16B 109.5
C7 C16 H16C 109.5
H16A C16 H16C 109.5
H16B C16 H16C 109.5
C10 C17 H17A 120.0
C10 C17 H17B 120.0
H17A C17 H17B 120.0
C9 C18 C19 116.5(7)
C9 C18 H18A 108.2
C19 C18 H18A 108.2
C9 C18 H18B 108.2
C19 C18 H18B 108.2
H18A C18 H18B 107.3
C20 C19 C18 128.3(6)
C20 C19 H19A 115.8
C18 C19 H19A 115.8
C19 C20 C23 123.5(6)
C19 C20 C21 128.7(6)
C23 C20 C21 107.8(5)
O5 C21 C22 114.6(5)
O5 C21 C20 108.9(4)
C22 C21 C20 104.9(5)
O5 C21 H21A 109.4
C22 C21 H21A 109.4
C20 C21 H21A 109.4
C21 C22 O3 105.2(5)
C21 C22 H22A 110.7
O3 C22 H22A 110.7
C21 C22 H22B 110.7
O3 C22 H22B 110.7
H22A C22 H22B 108.8
O4 C23 O3 120.5(7)
O4 C23 C20 129.3(7)
O3 C23 C20 110.2(6)
O5 C24 C25 116.4(6)
O5 C24 C29 123.8(5)
C25 C24 C29 119.6(5)
C24 C25 C26 121.0(6)
C24 C25 H25A 119.5
C26 C25 H25A 119.5
C27 C26 C25 118.6(6)
C27 C26 H26A 120.7
C25 C26 H26A 120.7
C28 C27 C26 120.2(5)
C28 C27 N 121.2(6)
C26 C27 N 118.6(6)
C27 C28 C29 122.9(6)
C27 C28 H28A 118.5
C29 C28 H28A 118.5
C24 C29 C28 117.5(5)
C24 C29 H29A 121.2
C28 C29 H29A 121.2

loop_
_geom_bond_atom_site_label_1
_geom_bond_atom_site_label_2
_geom_bond_distance
N O7 1.208(8)
N O6 1.214(7)
N C27 1.457(8)
O1 C3 1.372(8)
O1 C2 1.406(8)
C1 C8 1.472(8)
C1 C2 1.555(10)
C1 C4 1.568(9)
C1 C15 1.586(10)
O2 C3 1.404(8)
O2 C4 1.425(8)
C2 H2A 0.9700
C2 H2B 0.9700
O3 C23 1.319(9)
O3 C22 1.525(9)
C3 C13 1.538(10)
C3 C14 1.563(12)
O4 C23 1.230(8)
C4 C5 1.467(9)
C4 H4A 0.9800
O5 C24 1.356(6)
O5 C21 1.449(7)
C5 C6 1.528(7)
C5 H5A 0.9700
C5 H5B 0.9700
C6 C7 1.599(8)
C6 H6A 0.9700
C6 H6B 0.9700
C7 C9 1.528(8)
C7 C16 1.532(10)
C7 C8 1.567(9)
C8 C12 1.578(9)
C8 H8A 0.9800
C9 C18 1.511(9)
C9 C10 1.551(10)
C9 H9A 0.9800
C10 C17 1.355(12)
C10 C11 1.481(13)
C11 C12 1.522(11)
C11 H11A 0.9700
C11 H11B 0.9700
C12 H12A 0.9700
C12 H12B 0.9700
C13 H13A 0.9600
C13 H13B 0.9600
C13 H13C 0.9600
C14 H14A 0.9600
C14 H14B 0.9600
C14 H14C 0.9600
C15 H15A 0.9600
C15 H15B 0.9600
C15 H15C 0.9600
C16 H16A 0.9600
C16 H16B 0.9600
C16 H16C 0.9600
C17 H17A 0.9300
C17 H17B 0.9300
C18 C19 1.522(9)
C18 H18A 0.9700
C18 H18B 0.9700
C19 C20 1.291(8)
C19 H19A 0.9300
C20 C23 1.478(10)
C20 C21 1.492(8)
C21 C22 1.492(9)
C21 H21A 0.9800
C22 H22A 0.9700
C22 H22B 0.9700
C24 C25 1.389(9)
C24 C29 1.394(9)
C25 C26 1.399(9)
C25 H25A 0.9300
C26 C27 1.381(9)
C26 H26A 0.9300
C27 C28 1.342(8)
C28 C29 1.398(8)
C28 H28A 0.9300
C29 H29A 0.9300

loop_
_geom_torsion_atom_site_label_1
_geom_torsion_atom_site_label_2
_geom_torsion_atom_site_label_3
_geom_torsion_atom_site_label_4
_geom_torsion
C3 O1 C2 C1 71.2(8)
C8 C1 C2 O1 -158.8(6)
C4 C1 C2 O1 -34.4(8)
C15 C1 C2 O1 77.7(7)
C2 O1 C3 O2 -35.2(8)
C2 O1 C3 C13 -157.2(7)
C2 O1 C3 C14 81.3(8)
C4 O2 C3 O1 -34.2(8)
C4 O2 C3 C13 85.9(7)
C4 O2 C3 C14 -155.1(6)
C3 O2 C4 C5 -172.4(5)
C3 O2 C4 C1 65.6(7)
C8 C1 C4 O2 97.9(7)
C2 C1 C4 O2 -27.2(7)
C15 C1 C4 O2 -141.6(6)
C8 C1 C4 C5 -22.3(8)
C2 C1 C4 C5 -147.4(6)
C15 C1 C4 C5 98.1(7)
O2 C4 C5 C6 -63.2(7)
C1 C4 C5 C6 58.0(8)
C4 C5 C6 C7 -37.1(8)
C5 C6 C7 C9 -135.6(6)
C5 C6 C7 C16 104.5(6)
C5 C6 C7 C8 -15.6(8)
C2 C1 C8 C7 85.8(7)
C4 C1 C8 C7 -35.0(9)
C15 C1 C8 C7 -152.1(6)
C2 C1 C8 C12 -47.9(9)
C4 C1 C8 C12 -168.7(7)
C15 C1 C8 C12 74.2(9)
C9 C7 C8 C1 172.9(6)
C16 C7 C8 C1 -64.3(7)
C6 C7 C8 C1 53.2(8)
C9 C7 C8 C12 -51.8(8)
C16 C7 C8 C12 71.1(8)
C6 C7 C8 C12 -171.5(6)
C16 C7 C9 C18 61.1(7)
C8 C7 C9 C18 -174.5(5)
C6 C7 C9 C18 -58.1(7)
C16 C7 C9 C10 -67.1(8)
C8 C7 C9 C10 57.3(8)
C6 C7 C9 C10 173.6(7)
C18 C9 C10 C17 -14.6(13)
C7 C9 C10 C17 113.0(10)
C18 C9 C10 C11 170.1(8)
C7 C9 C10 C11 -62.3(10)
C17 C10 C11 C12 -113.0(12)
C9 C10 C11 C12 61.9(10)
C10 C11 C12 C8 -57.6(11)
C1 C8 C12 C11 -169.9(8)
C7 C8 C12 C11 51.5(10)
C7 C9 C18 C19 162.2(6)
C10 C9 C18 C19 -71.5(9)
C9 C18 C19 C20 -112.6(8)
C18 C19 C20 C23 178.1(7)
C18 C19 C20 C21 -2.7(12)
C24 O5 C21 C22 77.9(7)
C24 O5 C21 C20 -165.1(5)
C19 C20 C21 O5 67.0(9)
C23 C20 C21 O5 -113.7(6)
C19 C20 C21 C22 -169.9(7)
C23 C20 C21 C22 9.4(7)
O5 C21 C22 O3 107.0(6)
C20 C21 C22 O3 -12.4(7)
C23 O3 C22 C21 11.9(8)
C22 O3 C23 O4 172.6(7)
C22 O3 C23 C20 -6.1(9)
C19 C20 C23 O4 -1.4(13)
C21 C20 C23 O4 179.3(8)
C19 C20 C23 O3 177.1(7)
C21 C20 C23 O3 -2.2(9)
C21 O5 C24 C25 165.7(6)
C21 O5 C24 C29 -8.2(9)
O5 C24 C25 C26 -176.8(6)
C29 C24 C25 C26 -2.6(10)
C24 C25 C26 C27 1.5(10)
C25 C26 C27 C28 -2.3(10)
C25 C26 C27 N -179.6(6)
O7 N C27 C28 -4.6(10)
O6 N C27 C28 172.0(7)
O7 N C27 C26 172.7(7)
O6 N C27 C26 -10.7(10)
C26 C27 C28 C29 4.2(10)
N C27 C28 C29 -178.6(6)
O5 C24 C29 C28 177.9(6)
C25 C24 C29 C28 4.2(10)
C27 C28 C29 C24 -5.2(10)
